data_4341818
loop_
_publ_author_name
'Kosnik, Stephanie C.'
'Farrar, Gregory J.'
'Norton, Erin L.'
'Cooper, Benjamin F. T.'
'Ellis, Bobby D.'
'Macdonald, Charles L. B.'

_publ_section_title
;
 Low-Valent Chemistry: An Alternative Approach to Phosphorus-Containing
 Oligomers.
;
_journal_name_full 'Inorganic chemistry'
_journal_page_first 141201074418004
_journal_paper_doi 10.1021/ic502229w
_journal_year 2014
_chemical_formula_moiety 'C24 H56 N2 P8'
_chemical_formula_sum 'C24 H56 N2 P8'
_chemical_formula_weight 620.46
_chemical_name_systematic
;
 ?
;
_space_group_crystal_system monoclinic
_space_group_IT_number 14
_space_group_name_Hall '-P 2yn'
_space_group_name_H-M_alt 'P 1 21/n 1'
_symmetry_space_group_name_Hall '-P 2yn'
_symmetry_space_group_name_H-M 'P 1 21/n 1'
_atom_sites_solution_hydrogens geom
_atom_sites_solution_primary direct
_atom_sites_solution_secondary difmap
_audit_creation_method SHELXL-2012
_cell_angle_alpha 90
_cell_angle_beta 109.4820(10)
_cell_angle_gamma 90
_cell_formula_units_Z 4
_cell_length_a 15.4287(13)
_cell_length_b 13.3702(12)
_cell_length_c 17.2421(15)
_cell_measurement_reflns_used 8090
_cell_measurement_temperature 150(2)
_cell_measurement_theta_max 28.19
_cell_measurement_theta_min 2.16
_cell_volume 3353.1(5)
_computing_cell_refinement 'Bruker SAINT'
_computing_data_collection 'Bruker APEX2'
_computing_data_reduction 'Bruker SAINT'
_computing_molecular_graphics 'Bruker SHELXTL'
_computing_publication_material 'Bruker SHELXTL'
_computing_structure_refinement 'SHELXL-2012 (Sheldrick, 2012)'
_computing_structure_solution 'SHELXS-97 (Sheldrick, 2008)'
_diffrn_ambient_temperature 150(2)
_diffrn_measured_fraction_theta_full 1.000
_diffrn_measured_fraction_theta_max 0.993
_diffrn_measurement_device_type 'Bruker APEX-II CCD'
_diffrn_measurement_method '\f and \w scans'
_diffrn_radiation_type MoK\a
_diffrn_radiation_wavelength 0.71073
_diffrn_reflns_av_R_equivalents 0.0412
_diffrn_reflns_av_unetI/netI 0.0343
_diffrn_reflns_Laue_measured_fraction_full 1.000
_diffrn_reflns_Laue_measured_fraction_max 0.993
_diffrn_reflns_limit_h_max 20
_diffrn_reflns_limit_h_min -20
_diffrn_reflns_limit_k_max 17
_diffrn_reflns_limit_k_min -17
_diffrn_reflns_limit_l_max 21
_diffrn_reflns_limit_l_min -22
_diffrn_reflns_number 37787
_diffrn_reflns_point_group_measured_fraction_full 1.000
_diffrn_reflns_point_group_measured_fraction_max 0.993
_diffrn_reflns_theta_full 25.242
_diffrn_reflns_theta_max 27.498
_diffrn_reflns_theta_min 1.536
_exptl_absorpt_coefficient_mu 0.433
_exptl_absorpt_correction_T_max 0.841
_exptl_absorpt_correction_T_min 0.790
_exptl_absorpt_correction_type multi-scan
_exptl_absorpt_process_details 'SADABS; Bruker,2008'
_exptl_crystal_colour 'pale yellow'
_exptl_crystal_density_diffrn 1.229
_exptl_crystal_density_method 'not measured'
_exptl_crystal_description prism
_exptl_crystal_F_000 1336
_exptl_crystal_size_max 0.5
_exptl_crystal_size_mid 0.5
_exptl_crystal_size_min 0.4
_refine_diff_density_max 0.551
_refine_diff_density_min -0.249
_refine_diff_density_rms 0.077
_refine_ls_extinction_method none
_refine_ls_goodness_of_fit_ref 1.103
_refine_ls_hydrogen_treatment constr
_refine_ls_matrix_type full
_refine_ls_number_parameters 323
_refine_ls_number_reflns 7654
_refine_ls_number_restraints 0
_refine_ls_restrained_S_all 1.103
_refine_ls_R_factor_all 0.0499
_refine_ls_R_factor_gt 0.0399
_refine_ls_shift/su_max 0.001
_refine_ls_shift/su_mean 0.000
_refine_ls_structure_factor_coef Fsqd
_refine_ls_weighting_details
;
 w=1/[\s^2^(Fo^2^)+(0.0414P)^2^+1.5513P]
 where P=(Fo^2^+2Fc^2^)/3
;
_refine_ls_weighting_scheme calc
_refine_ls_wR_factor_gt 0.0903
_refine_ls_wR_factor_ref 0.0966
_reflns_Friedel_coverage 0.000
_reflns_number_gt 6560
_reflns_number_total 7654
_reflns_threshold_expression 'I > 2\s(I)'
_cod_data_source_file ic502229w_si_005.cif
_cod_data_source_block shelx
_cod_database_code 4341818
_shelx_space_group_comment
;
The symmetry employed for this shelxl refinement is uniquely defined
by the following loop, which should always be used as a source of
symmetry information in preference to the above space-group names.
They are only intended as comments.
;
_shelxl_version_number 2012-9

loop_
_space_group_symop_operation_xyz
'x, y, z'
'-x+1/2, y+1/2, -z+1/2'
'-x, -y, -z'
'x-1/2, -y-1/2, z-1/2'

loop_
_atom_site_label
_atom_site_type_symbol
_atom_site_fract_x
_atom_site_fract_y
_atom_site_fract_z
_atom_site_U_iso_or_equiv
_atom_site_adp_type
_atom_site_occupancy
_atom_site_site_symmetry_order
_atom_site_calc_flag
_atom_site_refinement_flags_posn
_atom_site_refinement_flags_adp
P11 P 0.54022(3) 0.69658(4) 0.21901(3) 0.01311(11) Uani 1 1 d . .
P12 P 0.52608(3) 0.79434(3) 0.11214(3) 0.01220(11) Uani 1 1 d . .
N13 N 0.58141(11) 0.89636(11) 0.14219(9) 0.0153(3) Uani 1 1 d . .
P14 P 0.65988(3) 0.89480(4) 0.23251(3) 0.01352(11) Uani 1 1 d . .
P15 P 0.67718(3) 0.74896(4) 0.28719(3) 0.01655(12) Uani 1 1 d . .
P21 P 0.44378(3) 0.78130(4) 0.26970(3) 0.01303(11) Uani 1 1 d . .
P22 P 0.45946(3) 0.69176(4) 0.38189(3) 0.01223(11) Uani 1 1 d . .
N23 N 0.40172(11) 0.58999(11) 0.35820(9) 0.0153(3) Uani 1 1 d . .
P24 P 0.32653(3) 0.58518(4) 0.26608(3) 0.01406(11) Uani 1 1 d . .
P25 P 0.30482(3) 0.72919(4) 0.20839(3) 0.01668(12) Uani 1 1 d . .
C121 C 0.57846(14) 0.72102(14) 0.04916(12) 0.0182(4) Uani 1 1 d . .
H121 H 0.6444 0.7127 0.0839 0.022 Uiso 1 1 calc R U
C122 C 0.54192(15) 0.61537(15) 0.02715(13) 0.0251(5) Uani 1 1 d . .
H12A H 0.4819 0.6181 -0.0165 0.038 Uiso 1 1 calc R U
H12B H 0.5354 0.5829 0.0758 0.038 Uiso 1 1 calc R U
H12C H 0.5850 0.5770 0.0079 0.038 Uiso 1 1 calc R U
C123 C 0.58027(18) 0.77880(17) -0.02711(14) 0.0320(5) Uani 1 1 d . .
H12D H 0.6235 0.7467 -0.0499 0.048 Uiso 1 1 calc R U
H12E H 0.5998 0.8478 -0.0117 0.048 Uiso 1 1 calc R U
H12F H 0.5186 0.7788 -0.0685 0.048 Uiso 1 1 calc R U
C124 C 0.40656(13) 0.82632(14) 0.05639(12) 0.0174(4) Uani 1 1 d . .
H124 H 0.3794 0.8467 0.0992 0.021 Uiso 1 1 calc R U
C125 C 0.39804(15) 0.91766(18) 0.00106(14) 0.0322(5) Uani 1 1 d . .
H12G H 0.4165 0.8995 -0.0463 0.048 Uiso 1 1 calc R U
H12H H 0.4380 0.9712 0.0323 0.048 Uiso 1 1 calc R U
H12I H 0.3341 0.9409 -0.0183 0.048 Uiso 1 1 calc R U
C126 C 0.34825(15) 0.73848(18) 0.01039(13) 0.0294(5) Uani 1 1 d . .
H12J H 0.2830 0.7564 -0.0062 0.044 Uiso 1 1 calc R U
H12K H 0.3599 0.6798 0.0465 0.044 Uiso 1 1 calc R U
H12L H 0.3645 0.7230 -0.0386 0.044 Uiso 1 1 calc R U
C141 C 0.77095(13) 0.93134(15) 0.22371(13) 0.0202(4) Uani 1 1 d . .
H141 H 0.7689 1.0044 0.2109 0.024 Uiso 1 1 calc R U
C142 C 0.85148(15) 0.9122(2) 0.30329(14) 0.0334(6) Uani 1 1 d . .
H14A H 0.8572 0.8402 0.3145 0.050 Uiso 1 1 calc R U
H14B H 0.8402 0.9469 0.3491 0.050 Uiso 1 1 calc R U
H14C H 0.9085 0.9374 0.2971 0.050 Uiso 1 1 calc R U
C143 C 0.78717(15) 0.87394(17) 0.15313(13) 0.0266(5) Uani 1 1 d . .
H14D H 0.8480 0.8908 0.1506 0.040 Uiso 1 1 calc R U
H14E H 0.7399 0.8923 0.1011 0.040 Uiso 1 1 calc R U
H14F H 0.7841 0.8019 0.1624 0.040 Uiso 1 1 calc R U
C144 C 0.62443(14) 0.99192(15) 0.29141(12) 0.0214(4) Uani 1 1 d . .
H144 H 0.5644 0.9686 0.2953 0.026 Uiso 1 1 calc R U
C145 C 0.60390(18) 1.09156(16) 0.24564(16) 0.0344(6) Uani 1 1 d . .
H14G H 0.5770 1.1379 0.2753 0.052 Uiso 1 1 calc R U
H14H H 0.5605 1.0807 0.1900 0.052 Uiso 1 1 calc R U
H14I H 0.6611 1.1199 0.2422 0.052 Uiso 1 1 calc R U
C146 C 0.68806(19) 1.0046(2) 0.38006(15) 0.0477(7) Uani 1 1 d . .
H14J H 0.7432 1.0414 0.3807 0.072 Uiso 1 1 calc R U
H14K H 0.7058 0.9387 0.4051 0.072 Uiso 1 1 calc R U
H14L H 0.6560 1.0420 0.4113 0.072 Uiso 1 1 calc R U
C211 C 0.57871(13) 0.66221(15) 0.44277(11) 0.0175(4) Uani 1 1 d . .
H211 H 0.6186 0.7186 0.4367 0.021 Uiso 1 1 calc R U
C212 C 0.60870(14) 0.56757(16) 0.40968(13) 0.0242(5) Uani 1 1 d . .
H21A H 0.6750 0.5579 0.4364 0.036 Uiso 1 1 calc R U
H21B H 0.5948 0.5739 0.3501 0.036 Uiso 1 1 calc R U
H21C H 0.5757 0.5100 0.4212 0.036 Uiso 1 1 calc R U
C213 C 0.59424(16) 0.64798(18) 0.53452(13) 0.0314(5) Uani 1 1 d . .
H21D H 0.5548 0.5938 0.5417 0.047 Uiso 1 1 calc R U
H21E H 0.5791 0.7101 0.5573 0.047 Uiso 1 1 calc R U
H21F H 0.6588 0.6309 0.5632 0.047 Uiso 1 1 calc R U
C214 C 0.41053(14) 0.77911(15) 0.43810(12) 0.0194(4) Uani 1 1 d . .
H214 H 0.3524 0.8041 0.3966 0.023 Uiso 1 1 calc R U
C215 C 0.38103(18) 0.73026(18) 0.50587(14) 0.0336(6) Uani 1 1 d . .
H21G H 0.4350 0.7212 0.5553 0.050 Uiso 1 1 calc R U
H21H H 0.3530 0.6650 0.4868 0.050 Uiso 1 1 calc R U
H21I H 0.3363 0.7733 0.5188 0.050 Uiso 1 1 calc R U
C216 C 0.46950(16) 0.87197(16) 0.46845(13) 0.0285(5) Uani 1 1 d . .
H21J H 0.4344 0.9217 0.4874 0.043 Uiso 1 1 calc R U
H21K H 0.4871 0.9002 0.4234 0.043 Uiso 1 1 calc R U
H21L H 0.5249 0.8537 0.5140 0.043 Uiso 1 1 calc R U
C241 C 0.21603(13) 0.53761(16) 0.27031(13) 0.0224(4) Uani 1 1 d . .
H241 H 0.2179 0.4629 0.2684 0.027 Uiso 1 1 calc R U
C242 C 0.13494(14) 0.57311(19) 0.19628(14) 0.0324(5) Uani 1 1 d . .
H24A H 0.0784 0.5403 0.1970 0.049 Uiso 1 1 calc R U
H24B H 0.1463 0.5559 0.1453 0.049 Uiso 1 1 calc R U
H24C H 0.1283 0.6458 0.1993 0.049 Uiso 1 1 calc R U
C243 C 0.20119(16) 0.5673(2) 0.35007(15) 0.0353(6) Uani 1 1 d . .
H24D H 0.2007 0.6404 0.3542 0.053 Uiso 1 1 calc R U
H24E H 0.2511 0.5401 0.3968 0.053 Uiso 1 1 calc R U
H24F H 0.1423 0.5405 0.3506 0.053 Uiso 1 1 calc R U
C244 C 0.36794(14) 0.49135(15) 0.20835(12) 0.0204(4) Uani 1 1 d . .
H244 H 0.4234 0.5212 0.1997 0.025 Uiso 1 1 calc R U
C245 C 0.40026(16) 0.39477(15) 0.25617(14) 0.0276(5) Uani 1 1 d . .
H24G H 0.3476 0.3605 0.2638 0.041 Uiso 1 1 calc R U
H24H H 0.4455 0.4104 0.3100 0.041 Uiso 1 1 calc R U
H24I H 0.4284 0.3514 0.2254 0.041 Uiso 1 1 calc R U
C246 C 0.29905(17) 0.47175(18) 0.12246(13) 0.0325(5) Uani 1 1 d . .
H24J H 0.3287 0.4323 0.0904 0.049 Uiso 1 1 calc R U
H24K H 0.2781 0.5356 0.0947 0.049 Uiso 1 1 calc R U
H24L H 0.2462 0.4347 0.1273 0.049 Uiso 1 1 calc R U

loop_
_atom_site_aniso_label
_atom_site_aniso_U_11
_atom_site_aniso_U_22
_atom_site_aniso_U_33
_atom_site_aniso_U_23
_atom_site_aniso_U_13
_atom_site_aniso_U_12
P11 0.0136(2) 0.0125(2) 0.0140(2) 0.00285(18) 0.00550(18) -0.00011(18)
P12 0.0134(2) 0.0116(2) 0.0114(2) 0.00141(17) 0.00392(18) -0.00058(18)
N13 0.0173(8) 0.0126(8) 0.0147(8) 0.0015(6) 0.0035(6) -0.0031(6)
P14 0.0137(2) 0.0139(2) 0.0136(2) -0.00074(18) 0.00536(19) -0.00219(18)
P15 0.0123(2) 0.0193(3) 0.0169(2) 0.0053(2) 0.00337(19) -0.00017(19)
P21 0.0137(2) 0.0121(2) 0.0138(2) 0.00213(18) 0.00521(18) -0.00023(18)
P22 0.0131(2) 0.0116(2) 0.0123(2) 0.00094(18) 0.00464(18) -0.00002(18)
N23 0.0164(8) 0.0136(8) 0.0153(8) 0.0026(6) 0.0045(6) -0.0009(6)
P24 0.0132(2) 0.0144(2) 0.0152(2) -0.00035(18) 0.00541(19) -0.00227(18)
P25 0.0127(2) 0.0183(3) 0.0176(3) 0.0041(2) 0.00309(19) 0.00094(19)
C121 0.0214(10) 0.0174(10) 0.0177(10) -0.0014(8) 0.0090(8) -0.0008(8)
C122 0.0336(12) 0.0197(11) 0.0233(11) -0.0045(9) 0.0113(9) -0.0004(9)
C123 0.0519(15) 0.0262(12) 0.0260(12) 0.0013(9) 0.0238(11) -0.0008(11)
C124 0.0151(9) 0.0199(10) 0.0156(9) 0.0034(8) 0.0031(7) -0.0006(8)
C125 0.0223(11) 0.0379(14) 0.0345(13) 0.0197(11) 0.0070(10) 0.0073(10)
C126 0.0217(11) 0.0370(13) 0.0246(11) -0.0033(10) 0.0014(9) -0.0056(10)
C141 0.0164(10) 0.0210(10) 0.0273(11) -0.0008(8) 0.0125(8) -0.0046(8)
C142 0.0166(11) 0.0515(16) 0.0297(13) -0.0020(11) 0.0047(9) -0.0100(10)
C143 0.0236(11) 0.0317(12) 0.0307(12) -0.0023(10) 0.0175(10) -0.0033(9)
C144 0.0213(10) 0.0213(10) 0.0242(11) -0.0067(8) 0.0111(9) -0.0032(8)
C145 0.0436(14) 0.0172(11) 0.0507(16) -0.0042(10) 0.0268(13) 0.0008(10)
C146 0.0515(17) 0.0578(18) 0.0296(14) -0.0232(13) 0.0078(12) 0.0098(14)
C211 0.0132(9) 0.0193(10) 0.0176(10) 0.0047(8) 0.0019(7) -0.0014(7)
C212 0.0195(10) 0.0238(11) 0.0289(11) 0.0085(9) 0.0076(9) 0.0072(8)
C213 0.0328(13) 0.0346(13) 0.0196(11) 0.0057(10) -0.0010(9) 0.0029(10)
C214 0.0237(10) 0.0195(10) 0.0172(10) -0.0024(8) 0.0097(8) 0.0018(8)
C215 0.0481(15) 0.0332(13) 0.0293(13) -0.0053(10) 0.0262(12) -0.0046(11)
C216 0.0435(14) 0.0186(11) 0.0246(11) -0.0049(9) 0.0129(10) -0.0023(10)
C241 0.0168(10) 0.0247(11) 0.0283(11) 0.0007(9) 0.0109(9) -0.0043(8)
C242 0.0159(11) 0.0427(14) 0.0358(13) -0.0003(11) 0.0047(10) -0.0085(10)
C243 0.0250(12) 0.0534(16) 0.0347(13) 0.0003(12) 0.0195(10) -0.0025(11)
C244 0.0228(10) 0.0183(10) 0.0238(11) -0.0052(8) 0.0127(9) -0.0043(8)
C245 0.0315(12) 0.0186(11) 0.0380(13) -0.0022(9) 0.0187(10) 0.0022(9)
C246 0.0416(14) 0.0327(13) 0.0247(12) -0.0115(10) 0.0130(10) -0.0093(11)

loop_
_atom_type_symbol
_atom_type_description
_atom_type_scat_dispersion_real
_atom_type_scat_dispersion_imag
_atom_type_scat_source
C C 0.0033 0.0016 'International Tables Vol C Tables 4.2.6.8 and 6.1.1.4'
H H 0.0000 0.0000 'International Tables Vol C Tables 4.2.6.8 and 6.1.1.4'
N N 0.0061 0.0033 'International Tables Vol C Tables 4.2.6.8 and 6.1.1.4'
P P 0.1023 0.0942 'International Tables Vol C Tables 4.2.6.8 and 6.1.1.4'

loop_
_geom_angle_atom_site_label_1
_geom_angle_atom_site_label_2
_geom_angle_atom_site_label_3
_geom_angle
P15 P11 P12 93.93(3)
P15 P11 P21 106.07(3)
P12 P11 P21 97.53(3)
N13 P12 C124 107.89(9)
N13 P12 C121 110.70(9)
C124 P12 C121 112.34(9)
N13 P12 P11 109.91(6)
C124 P12 P11 112.31(6)
C121 P12 P11 103.69(7)
P12 N13 P14 116.50(9)
N13 P14 C141 109.59(9)
N13 P14 C144 104.87(9)
C141 P14 C144 108.37(9)
N13 P14 P15 112.17(6)
C141 P14 P15 107.19(7)
C144 P14 P15 114.55(7)
P14 P15 P11 95.72(3)
P25 P21 P22 93.11(3)
P25 P21 P11 108.76(3)
P22 P21 P11 99.90(3)
N23 P22 C211 109.24(9)
N23 P22 C214 112.56(9)
C211 P22 C214 110.27(9)
N23 P22 P21 110.26(6)
C211 P22 P21 114.37(6)
C214 P22 P21 99.95(7)
P22 N23 P24 115.93(9)
N23 P24 C244 106.95(9)
N23 P24 C241 110.05(9)
C244 P24 C241 106.15(9)
N23 P24 P25 111.61(6)
C244 P24 P25 112.94(7)
C241 P24 P25 108.97(7)
P24 P25 P21 94.96(3)
C122 C121 C123 111.41(17)
C122 C121 P12 116.30(14)
C123 C121 P12 112.05(14)
C122 C121 H121 105.3
C123 C121 H121 105.3
P12 C121 H121 105.3
C121 C122 H12A 109.5
C121 C122 H12B 109.5
H12A C122 H12B 109.5
C121 C122 H12C 109.5
H12A C122 H12C 109.5
H12B C122 H12C 109.5
C121 C123 H12D 109.5
C121 C123 H12E 109.5
H12D C123 H12E 109.5
C121 C123 H12F 109.5
H12D C123 H12F 109.5
H12E C123 H12F 109.5
C125 C124 C126 112.12(17)
C125 C124 P12 112.20(14)
C126 C124 P12 114.19(14)
C125 C124 H124 105.8
C126 C124 H124 105.8
P12 C124 H124 105.8
C124 C125 H12G 109.5
C124 C125 H12H 109.5
H12G C125 H12H 109.5
C124 C125 H12I 109.5
H12G C125 H12I 109.5
H12H C125 H12I 109.5
C124 C126 H12J 109.5
C124 C126 H12K 109.5
H12J C126 H12K 109.5
C124 C126 H12L 109.5
H12J C126 H12L 109.5
H12K C126 H12L 109.5
C143 C141 C142 109.24(18)
C143 C141 P14 109.72(14)
C142 C141 P14 112.43(14)
C143 C141 H141 108.5
C142 C141 H141 108.5
P14 C141 H141 108.5
C141 C142 H14A 109.5
C141 C142 H14B 109.5
H14A C142 H14B 109.5
C141 C142 H14C 109.5
H14A C142 H14C 109.5
H14B C142 H14C 109.5
C141 C143 H14D 109.5
C141 C143 H14E 109.5
H14D C143 H14E 109.5
C141 C143 H14F 109.5
H14D C143 H14F 109.5
H14E C143 H14F 109.5
C146 C144 C145 112.0(2)
C146 C144 P14 114.90(16)
C145 C144 P14 112.27(15)
C146 C144 H144 105.6
C145 C144 H144 105.6
P14 C144 H144 105.6
C144 C145 H14G 109.5
C144 C145 H14H 109.5
H14G C145 H14H 109.5
C144 C145 H14I 109.5
H14G C145 H14I 109.5
H14H C145 H14I 109.5
C144 C146 H14J 109.5
C144 C146 H14K 109.5
H14J C146 H14K 109.5
C144 C146 H14L 109.5
H14J C146 H14L 109.5
H14K C146 H14L 109.5
C212 C211 C213 108.76(17)
C212 C211 P22 109.72(14)
C213 C211 P22 113.58(14)
C212 C211 H211 108.2
C213 C211 H211 108.2
P22 C211 H211 108.2
C211 C212 H21A 109.5
C211 C212 H21B 109.5
H21A C212 H21B 109.5
C211 C212 H21C 109.5
H21A C212 H21C 109.5
H21B C212 H21C 109.5
C211 C213 H21D 109.5
C211 C213 H21E 109.5
H21D C213 H21E 109.5
C211 C213 H21F 109.5
H21D C213 H21F 109.5
H21E C213 H21F 109.5
C216 C214 C215 112.33(17)
C216 C214 P22 113.35(14)
C215 C214 P22 114.24(15)
C216 C214 H214 105.3
C215 C214 H214 105.3
P22 C214 H214 105.3
C214 C215 H21G 109.5
C214 C215 H21H 109.5
H21G C215 H21H 109.5
C214 C215 H21I 109.5
H21G C215 H21I 109.5
H21H C215 H21I 109.5
C214 C216 H21J 109.5
C214 C216 H21K 109.5
H21J C216 H21K 109.5
C214 C216 H21L 109.5
H21J C216 H21L 109.5
H21K C216 H21L 109.5
C243 C241 C242 110.16(18)
C243 C241 P24 111.46(15)
C242 C241 P24 111.63(14)
C243 C241 H241 107.8
C242 C241 H241 107.8
P24 C241 H241 107.8
C241 C242 H24A 109.5
C241 C242 H24B 109.5
H24A C242 H24B 109.5
C241 C242 H24C 109.5
H24A C242 H24C 109.5
H24B C242 H24C 109.5
C241 C243 H24D 109.5
C241 C243 H24E 109.5
H24D C243 H24E 109.5
C241 C243 H24F 109.5
H24D C243 H24F 109.5
H24E C243 H24F 109.5
C245 C244 C246 112.02(18)
C245 C244 P24 113.23(14)
C246 C244 P24 112.66(15)
C245 C244 H244 106.1
C246 C244 H244 106.1
P24 C244 H244 106.1
C244 C245 H24G 109.5
C244 C245 H24H 109.5
H24G C245 H24H 109.5
C244 C245 H24I 109.5
H24G C245 H24I 109.5
H24H C245 H24I 109.5
C244 C246 H24J 109.5
C244 C246 H24K 109.5
H24J C246 H24K 109.5
C244 C246 H24L 109.5
H24J C246 H24L 109.5
H24K C246 H24L 109.5

loop_
_geom_bond_atom_site_label_1
_geom_bond_atom_site_label_2
_geom_bond_distance
P11 P15 2.1635(7)
P11 P12 2.2097(7)
P11 P21 2.2647(7)
P12 N13 1.6009(16)
P12 C124 1.8234(19)
P12 C121 1.8382(19)
N13 P14 1.6229(16)
P14 C141 1.8362(19)
P14 C144 1.840(2)
P14 P15 2.1435(7)
P21 P25 2.1651(7)
P21 P22 2.2185(7)
P22 N23 1.6028(16)
P22 C211 1.8317(19)
P22 C214 1.8333(19)
N23 P24 1.6260(16)
P24 C244 1.843(2)
P24 C241 1.844(2)
P24 P25 2.1417(7)
C121 C122 1.521(3)
C121 C123 1.533(3)
C121 H121 1.0000
C122 H12A 0.9800
C122 H12B 0.9800
C122 H12C 0.9800
C123 H12D 0.9800
C123 H12E 0.9800
C123 H12F 0.9800
C124 C125 1.528(3)
C124 C126 1.530(3)
C124 H124 1.0000
C125 H12G 0.9800
C125 H12H 0.9800
C125 H12I 0.9800
C126 H12J 0.9800
C126 H12K 0.9800
C126 H12L 0.9800
C141 C143 1.528(3)
C141 C142 1.534(3)
C141 H141 1.0000
C142 H14A 0.9800
C142 H14B 0.9800
C142 H14C 0.9800
C143 H14D 0.9800
C143 H14E 0.9800
C143 H14F 0.9800
C144 C146 1.526(3)
C144 C145 1.527(3)
C144 H144 1.0000
C145 H14G 0.9800
C145 H14H 0.9800
C145 H14I 0.9800
C146 H14J 0.9800
C146 H14K 0.9800
C146 H14L 0.9800
C211 C212 1.522(3)
C211 C213 1.531(3)
C211 H211 1.0000
C212 H21A 0.9800
C212 H21B 0.9800
C212 H21C 0.9800
C213 H21D 0.9800
C213 H21E 0.9800
C213 H21F 0.9800
C214 C216 1.525(3)
C214 C215 1.534(3)
C214 H214 1.0000
C215 H21G 0.9800
C215 H21H 0.9800
C215 H21I 0.9800
C216 H21J 0.9800
C216 H21K 0.9800
C216 H21L 0.9800
C241 C243 1.520(3)
C241 C242 1.534(3)
C241 H241 1.0000
C242 H24A 0.9800
C242 H24B 0.9800
C242 H24C 0.9800
C243 H24D 0.9800
C243 H24E 0.9800
C243 H24F 0.9800
C244 C245 1.524(3)
C244 C246 1.530(3)
C244 H244 1.0000
C245 H24G 0.9800
C245 H24H 0.9800
C245 H24I 0.9800
C246 H24J 0.9800
C246 H24K 0.9800
C246 H24L 0.9800

loop_
_geom_torsion_atom_site_label_1
_geom_torsion_atom_site_label_2
_geom_torsion_atom_site_label_3
_geom_torsion_atom_site_label_4
_geom_torsion
C124 P12 N13 P14 142.04(10)
C121 P12 N13 P14 -94.67(12)
P11 P12 N13 P14 19.28(12)
P12 N13 P14 C141 123.23(11)
P12 N13 P14 C144 -120.63(11)
P12 N13 P14 P15 4.29(12)
C211 P22 N23 P24 -141.04(10)
C214 P22 N23 P24 96.11(12)
P21 P22 N23 P24 -14.55(11)
P22 N23 P24 C244 112.17(11)
P22 N23 P24 C241 -132.94(11)
P22 N23 P24 P25 -11.81(12)
N13 P12 C121 C122 171.10(14)
C124 P12 C121 C122 -68.22(17)
P11 P12 C121 C122 53.28(16)
N13 P12 C121 C123 -59.15(17)
C124 P12 C121 C123 61.54(17)
P11 P12 C121 C123 -176.96(14)
N13 P12 C124 C125 40.55(17)
C121 P12 C124 C125 -81.73(17)
P11 P12 C124 C125 161.83(14)
N13 P12 C124 C126 169.54(14)
C121 P12 C124 C126 47.25(17)
P11 P12 C124 C126 -69.19(16)
N13 P14 C141 C143 -47.17(17)
C144 P14 C141 C143 -161.07(15)
P15 P14 C141 C143 74.80(15)
N13 P14 C141 C142 -168.95(15)
C144 P14 C141 C142 77.15(17)
P15 P14 C141 C142 -46.98(17)
N13 P14 C144 C146 179.65(18)
C141 P14 C144 C146 -63.4(2)
P15 P14 C144 C146 56.25(19)
N13 P14 C144 C145 -50.89(17)
C141 P14 C144 C145 66.10(18)
P15 P14 C144 C145 -174.29(13)
N23 P22 C211 C212 38.05(16)
C214 P22 C211 C212 162.26(13)
P21 P22 C211 C212 -86.06(14)
N23 P22 C211 C213 -83.90(16)
C214 P22 C211 C213 40.30(18)
P21 P22 C211 C213 151.99(13)
N23 P22 C214 C216 174.40(14)
C211 P22 C214 C216 52.13(17)
P21 P22 C214 C216 -68.62(15)
N23 P22 C214 C215 44.01(18)
C211 P22 C214 C215 -78.26(17)
P21 P22 C214 C215 160.98(15)
N23 P24 C241 C243 31.45(19)
C244 P24 C241 C243 146.84(16)
P25 P24 C241 C243 -91.25(16)
N23 P24 C241 C242 155.11(15)
C244 P24 C241 C242 -89.49(17)
P25 P24 C241 C242 32.42(17)
N23 P24 C244 C245 46.21(17)
C241 P24 C244 C245 -71.27(17)
P25 P24 C244 C245 169.38(13)
N23 P24 C244 C246 174.62(14)
C241 P24 C244 C246 57.14(17)
P25 P24 C244 C246 -62.21(16)
